data_2233568
loop_
_publ_author_name
'Hou, Xuehui'
'Li, Zigang'
'Lv, Quanjian'

_publ_section_title
;
 1-(Isopropylamino)-3-phenoxypropan-2-ol
;
_journal_coeditor_code LX2213
_journal_issue 2
_journal_name_full 'Acta Crystallographica Section E'
_journal_page_first o359
_journal_paper_doi 10.1107/S1600536812000566
_journal_volume 68
_journal_year 2012
_chemical_formula_iupac 'C12 H19 N O2'
_chemical_formula_moiety 'C12 H19 N O2'
_chemical_formula_sum 'C12 H19 N O2'
_chemical_formula_weight 209.28
_chemical_name_systematic
;
1-(Isopropylamino)-3-phenoxypropan-2-ol
;
_space_group_IT_number 114
_symmetry_cell_setting tetragonal
_symmetry_space_group_name_Hall 'P -4 2n'
_symmetry_space_group_name_H-M 'P -4 21 c'
_atom_sites_solution_hydrogens difmap
_atom_sites_solution_primary direct
_atom_sites_solution_secondary difmap
_audit_creation_method SHELXL-97
_cell_angle_alpha 90.00
_cell_angle_beta 90.00
_cell_angle_gamma 90.00
_cell_formula_units_Z 8
_cell_length_a 15.1162(17)
_cell_length_b 15.1162(17)
_cell_length_c 10.9448(14)
_cell_measurement_reflns_used 2006
_cell_measurement_temperature 298(2)
_cell_measurement_theta_max 19.8145
_cell_measurement_theta_min 2.287
_cell_volume 2500.9(5)
_computing_cell_refinement '<i>SAINT</i> (Siemens, 1996)'
_computing_data_collection '<i>SMART</i> (Siemens, 1996)'
_computing_data_reduction '<i>SAINT</i> (Siemens, 1996)'
_computing_molecular_graphics '<i>SHELXTL</i> (Sheldrick, 2008) and <i>DIAMOND</i> (Brandenburg, 1998)'
_computing_publication_material '<i>SHELXTL</i> (Sheldrick, 2008)'
_computing_structure_refinement '<i>SHELXL97</i> (Sheldrick, 2008)'
_computing_structure_solution '<i>SHELXS97</i> (Sheldrick, 2008)'
_diffrn_ambient_temperature 298(2)
_diffrn_detector_area_resol_mean 10.0
_diffrn_measured_fraction_theta_full 0.999
_diffrn_measured_fraction_theta_max 0.999
_diffrn_measurement_device_type 'Bruker SMART CCD'
_diffrn_measurement_method '\f and \w scans'
_diffrn_radiation_monochromator graphite
_diffrn_radiation_source 'fine-focus sealed tube'
_diffrn_radiation_type MoK\a
_diffrn_radiation_wavelength 0.71073
_diffrn_reflns_av_R_equivalents 0.1252
_diffrn_reflns_av_sigmaI/netI 0.0635
_diffrn_reflns_limit_h_max 17
_diffrn_reflns_limit_h_min -17
_diffrn_reflns_limit_k_max 9
_diffrn_reflns_limit_k_min -17
_diffrn_reflns_limit_l_max 13
_diffrn_reflns_limit_l_min -7
_diffrn_reflns_number 9624
_diffrn_reflns_theta_full 25.00
_diffrn_reflns_theta_max 25.00
_diffrn_reflns_theta_min 1.91
_diffrn_standards_number 0
_exptl_absorpt_coefficient_mu 0.075
_exptl_absorpt_correction_T_max 0.9728
_exptl_absorpt_correction_T_min 0.9670
_exptl_absorpt_correction_type multi-scan
_exptl_absorpt_process_details '(SADABS; Sheldrick, 1996)'
_exptl_crystal_colour colourless
_exptl_crystal_density_diffrn 1.112
_exptl_crystal_density_method 'not measured'
_exptl_crystal_description block
_exptl_crystal_F_000 912
_exptl_crystal_size_max 0.45
_exptl_crystal_size_mid 0.38
_exptl_crystal_size_min 0.37
_refine_diff_density_max 0.237
_refine_diff_density_min -0.248
_refine_ls_extinction_method none
_refine_ls_goodness_of_fit_ref 1.155
_refine_ls_hydrogen_treatment constr
_refine_ls_matrix_type full
_refine_ls_number_parameters 138
_refine_ls_number_reflns 1252
_refine_ls_number_restraints 16
_refine_ls_restrained_S_all 1.152
_refine_ls_R_factor_all 0.1337
_refine_ls_R_factor_gt 0.0643
_refine_ls_shift/su_max 0.000
_refine_ls_shift/su_mean 0.000
_refine_ls_structure_factor_coef Fsqd
_refine_ls_weighting_details 'calc w=1/[\s^2^(Fo^2^)+(0.0662P)^2^+2.1830P] where P=(Fo^2^+2Fc^2^)/3'
_refine_ls_weighting_scheme calc
_refine_ls_wR_factor_gt 0.1486
_refine_ls_wR_factor_ref 0.2211
_reflns_number_gt 676
_reflns_number_total 1252
_reflns_threshold_expression I>2\s(I)
_cod_data_source_file lx2213.cif
_cod_data_source_block I
_cod_database_code 2233568
_cod_database_fobs_code 2233568

loop_
_symmetry_equiv_pos_as_xyz
'x, y, z'
'x+1/2, -y+1/2, -z+1/2'
'-x, -y, z'
'-x+1/2, y+1/2, -z+1/2'
'-y+1/2, -x+1/2, z+1/2'
'-y, x, -z'
'y, -x, -z'
'y+1/2, x+1/2, z+1/2'

loop_
_atom_site_type_symbol
_atom_site_label
_atom_site_fract_x
_atom_site_fract_y
_atom_site_fract_z
_atom_site_U_iso_or_equiv
_atom_site_adp_type
_atom_site_calc_flag
_atom_site_refinement_flags
_atom_site_occupancy
_atom_site_symmetry_multiplicity
O O1 0.5032(3) 0.6282(4) 0.7225(4) 0.0824(15) Uani d . 1 2
O O2 0.3665(3) 0.6526(3) 0.5499(4) 0.0750(14) Uani d . 1 2
H H2 0.3250 0.6451 0.5027 0.090 Uiso calc R 1 2
N N1 0.2523(3) 0.5115(4) 0.5235(5) 0.0700(17) Uani d . 1 2
H H1 0.2831 0.4635 0.4999 0.084 Uiso d R 1 2
C C1 0.4135(5) 0.6047(5) 0.7440(7) 0.074(2) Uani d . 1 2
H H1C 0.3813 0.6547 0.7774 0.089 Uiso calc R 1 2
H H1D 0.4101 0.5561 0.8016 0.089 Uiso calc R 1 2
C C2 0.3755(5) 0.5783(5) 0.6253(7) 0.0639(17) Uani d . 1 2
H H2A 0.4151 0.5357 0.5858 0.077 Uiso calc R 1 2
C C3 0.2859(4) 0.5375(5) 0.6394(7) 0.0650(19) Uani d . 1 2
H H3A 0.2898 0.4863 0.6925 0.078 Uiso calc R 1 2
H H3B 0.2459 0.5798 0.6768 0.078 Uiso calc R 1 2
C C4 0.1582(5) 0.4884(6) 0.5218(7) 0.099(3) Uani d D 1 2
H H4 0.1242 0.5369 0.5583 0.119 Uiso calc R 1 2
C C5 0.1313(6) 0.4781(9) 0.3916(9) 0.145(5) Uani d D 1 2
H H5A 0.1431 0.5319 0.3481 0.218 Uiso calc R 1 2
H H5B 0.0692 0.4650 0.3874 0.218 Uiso calc R 1 2
H H5C 0.1642 0.4305 0.3553 0.218 Uiso calc R 1 2
C C6 0.1420(7) 0.4060(7) 0.5930(11) 0.152(5) Uani d D 1 2
H H6A 0.1765 0.3586 0.5592 0.228 Uiso calc R 1 2
H H6B 0.0804 0.3909 0.5890 0.228 Uiso calc R 1 2
H H6C 0.1588 0.4152 0.6766 0.228 Uiso calc R 1 2
C C7 0.5482(4) 0.6682(5) 0.8129(7) 0.072(2) Uani d D 1 2
C C8 0.5118(5) 0.6915(5) 0.9248(6) 0.083(2) Uani d D 1 2
H H8 0.4530 0.6790 0.9430 0.100 Uiso calc R 1 2
C C9 0.5660(6) 0.7339(5) 1.0086(8) 0.099(3) Uani d D 1 2
H H9 0.5437 0.7495 1.0848 0.119 Uiso calc R 1 2
C C10 0.6534(6) 0.7533(6) 0.9800(11) 0.111(4) Uani d D 1 2
H H10 0.6886 0.7831 1.0362 0.133 Uiso calc R 1 2
C C11 0.6867(7) 0.7298(5) 0.8730(10) 0.103(3) Uani d D 1 2
H H11 0.7458 0.7418 0.8563 0.124 Uiso calc R 1 2
C C12 0.6357(4) 0.6876(5) 0.7852(8) 0.086(2) Uani d D 1 2
H H12 0.6596 0.6727 0.7096 0.103 Uiso calc R 1 2

loop_
_atom_site_aniso_label
_atom_site_aniso_U_11
_atom_site_aniso_U_22
_atom_site_aniso_U_33
_atom_site_aniso_U_12
_atom_site_aniso_U_13
_atom_site_aniso_U_23
O1 0.056(3) 0.109(4) 0.082(3) -0.016(3) -0.003(3) -0.020(3)
O2 0.067(3) 0.077(3) 0.081(3) 0.001(3) -0.007(3) 0.005(3)
N1 0.048(3) 0.070(4) 0.092(4) -0.002(3) -0.002(3) -0.025(4)
C1 0.056(4) 0.088(5) 0.078(5) -0.013(4) 0.005(4) -0.009(4)
C2 0.056(4) 0.064(4) 0.072(4) 0.001(3) -0.005(4) -0.003(4)
C3 0.057(4) 0.062(4) 0.076(5) -0.008(3) 0.001(4) -0.009(4)
C4 0.048(4) 0.110(7) 0.139(8) -0.012(4) -0.004(5) -0.040(7)
C5 0.075(6) 0.211(13) 0.150(9) -0.007(8) -0.041(7) -0.060(9)
C6 0.102(8) 0.157(10) 0.196(13) -0.066(7) 0.020(8) -0.001(10)
C7 0.067(5) 0.066(5) 0.082(5) -0.004(4) -0.011(4) -0.002(4)
C8 0.089(6) 0.080(5) 0.080(5) -0.011(5) -0.015(5) 0.012(5)
C9 0.125(8) 0.079(6) 0.093(6) -0.005(6) -0.030(6) -0.001(5)
C10 0.129(10) 0.077(6) 0.127(9) -0.017(6) -0.051(8) -0.007(6)
C11 0.091(7) 0.078(6) 0.141(9) -0.024(5) -0.042(7) -0.001(7)
C12 0.065(5) 0.081(5) 0.113(6) -0.011(4) -0.011(5) 0.003(5)

loop_
_atom_type_symbol
_atom_type_description
_atom_type_scat_dispersion_real
_atom_type_scat_dispersion_imag
_atom_type_scat_source
C C 0.0033 0.0016 'International Tables Vol C Tables 4.2.6.8 and 6.1.1.4'
H H 0.0000 0.0000 'International Tables Vol C Tables 4.2.6.8 and 6.1.1.4'
O O 0.0106 0.0060 'International Tables Vol C Tables 4.2.6.8 and 6.1.1.4'
N N 0.0061 0.0033 'International Tables Vol C Tables 4.2.6.8 and 6.1.1.4'

loop_
_geom_angle_atom_site_label_1
_geom_angle_atom_site_label_2
_geom_angle_atom_site_label_3
_geom_angle
C7 O1 C1 118.3(6)
C2 O2 H2 109.5
C3 N1 C4 115.1(6)
C3 N1 H1 107.1
C4 N1 H1 107.9
O1 C1 C2 107.1(6)
O1 C1 H1C 110.3
C2 C1 H1C 110.3
O1 C1 H1D 110.3
C2 C1 H1D 110.3
H1C C1 H1D 108.6
O2 C2 C1 109.9(6)
O2 C2 C3 107.7(6)
C1 C2 C3 111.9(6)
O2 C2 H2A 109.1
C1 C2 H2A 109.1
C3 C2 H2A 109.1
N1 C3 C2 110.2(6)
N1 C3 H3A 109.6
C2 C3 H3A 109.6
N1 C3 H3B 109.6
C2 C3 H3B 109.6
H3A C3 H3B 108.1
N1 C4 C5 107.6(7)
N1 C4 C6 110.6(7)
C5 C4 C6 111.5(10)
N1 C4 H4 109.0
C5 C4 H4 109.0
C6 C4 H4 109.0
C4 C5 H5A 109.5
C4 C5 H5B 109.5
H5A C5 H5B 109.5
C4 C5 H5C 109.5
H5A C5 H5C 109.5
H5B C5 H5C 109.5
C4 C6 H6A 109.5
C4 C6 H6B 109.5
H6A C6 H6B 109.5
C4 C6 H6C 109.5
H6A C6 H6C 109.5
H6B C6 H6C 109.5
O1 C7 C8 124.3(6)
O1 C7 C12 114.6(6)
C8 C7 C12 121.1(7)
C7 C8 C9 117.8(7)
C7 C8 H8 121.1
C9 C8 H8 121.1
C10 C9 C8 120.6(8)
C10 C9 H9 119.7
C8 C9 H9 119.7
C11 C10 C9 120.4(10)
C11 C10 H10 119.8
C9 C10 H10 119.8
C10 C11 C12 121.7(10)
C10 C11 H11 119.2
C12 C11 H11 119.2
C11 C12 C7 118.4(8)
C11 C12 H12 120.8
C7 C12 H12 120.8

loop_
_geom_bond_atom_site_label_1
_geom_bond_atom_site_label_2
_geom_bond_distance
O1 C7 1.344(8)
O1 C1 1.422(8)
O2 C2 1.400(8)
O2 H2 0.8200
N1 C3 1.422(9)
N1 C4 1.464(9)
N1 H1 0.9000
C1 C2 1.475(9)
C1 H1C 0.9700
C1 H1D 0.9700
C2 C3 1.497(9)
C2 H2A 0.9800
C3 H3A 0.9700
C3 H3B 0.9700
C4 C5 1.490(8)
C4 C6 1.490(8)
C4 H4 0.9800
C5 H5A 0.9600
C5 H5B 0.9600
C5 H5C 0.9600
C6 H6A 0.9600
C6 H6B 0.9600
C6 H6C 0.9600
C7 C8 1.388(2)
C7 C12 1.388(2)
C8 C9 1.388(2)
C8 H8 0.9300
C9 C10 1.388(2)
C9 H9 0.9300
C10 C11 1.323(13)
C10 H10 0.9300
C11 C12 1.388(2)
C11 H11 0.9300
C12 H12 0.9300

loop_
_geom_hbond_atom_site_label_D
_geom_hbond_atom_site_label_H
_geom_hbond_atom_site_label_A
_geom_hbond_site_symmetry_A
_geom_hbond_distance_DH
_geom_hbond_distance_HA
_geom_hbond_distance_DA
_geom_hbond_angle_DHA
O2 H2 N1 . 0.82 2.31 2.760(7) 115.1
N1 H1 O2 6_656 0.90 1.84 2.742(7) 179.0

loop_
_geom_torsion_atom_site_label_1
_geom_torsion_atom_site_label_2
_geom_torsion_atom_site_label_3
_geom_torsion_atom_site_label_4
_geom_torsion
C7 O1 C1 C2 169.4(6)
O1 C1 C2 O2 -70.2(8)
O1 C1 C2 C3 170.2(6)
C4 N1 C3 C2 -167.4(6)
O2 C2 C3 N1 60.3(7)
C1 C2 C3 N1 -178.9(7)
C3 N1 C4 C5 170.6(8)
C3 N1 C4 C6 -67.4(10)
C1 O1 C7 C8 -2.6(11)
C1 O1 C7 C12 179.0(7)
O1 C7 C8 C9 -178.9(7)
C12 C7 C8 C9 -0.6(12)
C7 C8 C9 C10 0.9(13)
C8 C9 C10 C11 -1.5(15)
C9 C10 C11 C12 1.9(16)
C10 C11 C12 C7 -1.6(14)
O1 C7 C12 C11 179.4(7)
C8 C7 C12 C11 0.9(12)

loop_
_cod_related_entry_id
_cod_related_entry_database
_cod_related_entry_code
1 ChemSpider 2377400
